data_4305156
loop_
_publ_author_name
'Mei Wang'
'Cheng-Bing Ma'
'Da-Qiang Yuan'
'Hui-Sheng Wang'
'Chang-Neng Chen'
'Qiu-Tian Liu'

_publ_section_title
;
Synthesis and Characterization of a Family of Penta- and
Tetra-Manganese(III) Complexes Derived from an Assembly System
Containing tert-Butylphosphonic Acid
;
_journal_name_full 'Inorganic Chemistry'
_journal_page_first 5580
_journal_page_last 5590
_journal_paper_doi 10.1021/ic701343s
_journal_volume 47
_journal_year 2008
_chemical_formula_sum 'C77 H72 Mn4 N4 O23 P2'
_chemical_formula_weight 1703.09
_chemical_name_systematic
;
 ?
;
_space_group_IT_number 14
_symmetry_cell_setting monoclinic
_symmetry_space_group_name_Hall '-P 2ybc'
_symmetry_space_group_name_H-M 'P 1 21/c 1'
_atom_sites_solution_hydrogens geom
_atom_sites_solution_primary direct
_atom_sites_solution_secondary difmap
_audit_creation_method SHELXL-97
_cell_angle_alpha 90.00
_cell_angle_beta 106.091(4)
_cell_angle_gamma 90.00
_cell_formula_units_Z 2
_cell_length_a 14.308(2)
_cell_length_b 13.0663(18)
_cell_length_c 23.021(3)
_cell_measurement_reflns_used 7763
_cell_measurement_temperature 293(2)
_cell_measurement_theta_max 27.48
_cell_measurement_theta_min 2.02
_cell_volume 4135.2(10)
_computing_cell_refinement 'Siemens SMART & SAINT'
_computing_data_collection 'Siemens SMART'
_computing_data_reduction 'Siemens XPREP'
_computing_molecular_graphics 'Bruker SHELXTL'
_computing_publication_material 'Bruker SHELXTL'
_computing_structure_refinement 'Siemens SHELXTL'
_computing_structure_solution 'Siemens SHELXTL'
_diffrn_ambient_temperature 293(2)
_diffrn_measured_fraction_theta_full 0.945
_diffrn_measured_fraction_theta_max 0.945
_diffrn_measurement_device_type 'Bruker P4'
_diffrn_measurement_method '\w scans'
_diffrn_radiation_monochromator graphite
_diffrn_radiation_source 'fine-focus sealed tube'
_diffrn_radiation_type MoK\a
_diffrn_radiation_wavelength 0.71073
_diffrn_reflns_av_R_equivalents 0.0276
_diffrn_reflns_av_sigmaI/netI 0.0339
_diffrn_reflns_limit_h_max 18
_diffrn_reflns_limit_h_min -16
_diffrn_reflns_limit_k_max 15
_diffrn_reflns_limit_k_min -16
_diffrn_reflns_limit_l_max 29
_diffrn_reflns_limit_l_min -28
_diffrn_reflns_number 24023
_diffrn_reflns_theta_full 27.48
_diffrn_reflns_theta_max 27.48
_diffrn_reflns_theta_min 2.02
_diffrn_standards_decay_% 0
_diffrn_standards_interval_count 0
_diffrn_standards_interval_time .
_diffrn_standards_number 0
_exptl_absorpt_coefficient_mu 0.709
_exptl_absorpt_correction_T_max .8834
_exptl_absorpt_correction_T_min .7326
_exptl_absorpt_correction_type empirical
_exptl_absorpt_process_details 'SADABS (Sheldrick, 1996)'
_exptl_crystal_colour brown
_exptl_crystal_density_diffrn 1.368
_exptl_crystal_density_method 'not measured'
_exptl_crystal_description prism
_exptl_crystal_F_000 1752
_exptl_crystal_size_max .90
_exptl_crystal_size_mid .35
_exptl_crystal_size_min .18
_refine_diff_density_max 0.743
_refine_diff_density_min -0.564
_refine_diff_density_rms 0.085
_refine_ls_extinction_method none
_refine_ls_goodness_of_fit_ref 1.059
_refine_ls_hydrogen_treatment constr
_refine_ls_matrix_type full
_refine_ls_number_parameters 536
_refine_ls_number_reflns 8951
_refine_ls_number_restraints 1
_refine_ls_restrained_S_all 1.061
_refine_ls_R_factor_gt 0.0609
_refine_ls_shift/su_max 0.001
_refine_ls_shift/su_mean 0.000
_refine_ls_structure_factor_coef Fsqd
_refine_ls_weighting_details 'calc w=1/[\s^2^(Fo^2^)+(0.0944P)^2^+4.4157P] where P=(Fo^2^+2Fc^2^)/3'
_refine_ls_weighting_scheme calc
_refine_ls_wR_factor_gt 0.1657
_refine_ls_wR_factor_ref 0.1759
_reflns_number_gt 7525
_reflns_number_total 9468
_reflns_threshold_expression >2sigma(I)
_cod_data_source_file ic701343s-file001_4.cif
_cod_data_source_block compound-4
_cod_depositor_comments
;
The following automatic conversions were performed:
'_symmetry_cell_setting' value 'Monoclinic' changed to 'monoclinic'
according to '/home/saulius/struct/CIF-dictionaries/cif_core.dic'
dictionary named 'cif_core.dic' version 2.4.1 from 2010-06-29.

Automatic conversion script
Id: cif_fix_enum 1527 2010-12-29 10:47:43Z saulius 
;
_cod_original_cell_volume 4135.1(10)
_cod_database_code 4305156
_refine_ls_r_factor_ref 0.0722

loop_
_symmetry_equiv_pos_as_xyz
'x, y, z'
'-x, y+1/2, -z+1/2'
'-x, -y, -z'
'x, -y-1/2, z-1/2'

loop_
_atom_site_label
_atom_site_type_symbol
_atom_site_fract_x
_atom_site_fract_y
_atom_site_fract_z
_atom_site_U_iso_or_equiv
_atom_site_adp_type
_atom_site_occupancy
_atom_site_symmetry_multiplicity
_atom_site_calc_flag
_atom_site_refinement_flags
_atom_site_disorder_assembly
_atom_site_disorder_group
Mn1 Mn -0.09031(3) 0.51210(3) 0.105472(19) 0.03002(14) Uani 1 1 d . . .
Mn2 Mn 0.09299(3) 0.52152(3) 0.040131(19) 0.02876(13) Uani 1 1 d . . .
P1 P -0.07169(6) 0.69472(5) 0.03114(3) 0.03150(18) Uani 1 1 d . . .
N1 N -0.0756(2) 0.3680(2) 0.14385(13) 0.0412(6) Uani 1 1 d . . .
N2 N -0.1472(2) 0.5348(2) 0.17690(13) 0.0387(6) Uiso 1 1 d . . .
O1 O -0.03125(15) 0.47647(14) 0.04559(9) 0.0284(4) Uani 1 1 d . . .
O2 O -0.10416(18) 0.65106(16) 0.08586(10) 0.0395(5) Uani 1 1 d . . .
O3 O 0.03851(16) 0.68281(16) 0.04294(10) 0.0366(5) Uani 1 1 d . . .
O4 O -0.12868(16) 0.64319(16) -0.02779(10) 0.0349(5) Uani 1 1 d . . .
O5 O 0.04925(19) 0.5299(2) 0.17726(11) 0.0466(6) Uani 1 1 d . . .
O6 O 0.15854(17) 0.5058(2) 0.12547(10) 0.0437(5) Uani 1 1 d . . .
O7 O -0.23552(18) 0.4650(2) 0.05486(12) 0.0497(6) Uani 1 1 d . . .
O8 O -0.21727(17) 0.42737(18) -0.03615(11) 0.0409(5) Uani 1 1 d . . .
O9 O 0.1778(4) 0.8008(4) 0.0238(3) 0.0594(14) Uani 0.50 1 d P . .
H9B H 0.1387 0.7684 0.0367 0.089 Uiso 0.50 1 calc PR . .
O10 O 0.2186(7) 0.8638(9) 0.1156(4) 0.049(3) Uani 0.25 1 d PD . .
O11 O 0.2796(3) 0.2177(4) 0.14265(19) 0.0992(14) Uani 1 1 d . . .
O12 O 0.3114(2) 0.3487(2) 0.09010(13) 0.0551(7) Uani 1 1 d . . .
H12D H 0.2529 0.3450 0.0732 0.083 Uiso 1 1 calc R . .
O13 O 0.1822(10) 0.7452(13) 0.1518(9) 0.83(6) Uani 0.50 1 d PD . .
C1 C -0.0407(3) 0.2867(3) 0.12141(19) 0.0544(10) Uani 1 1 d . . .
H1A H -0.0271 0.2919 0.0843 0.065 Uiso 1 1 calc R . .
C2 C -0.0244(4) 0.1945(3) 0.1527(2) 0.0722(14) Uani 1 1 d . . .
H2A H 0.0006 0.1386 0.1369 0.087 Uiso 1 1 calc R . .
C3 C -0.0454(4) 0.1866(4) 0.2073(2) 0.0734(14) Uani 1 1 d . . .
H3A H -0.0349 0.1252 0.2286 0.088 Uiso 1 1 calc R . .
C4 C -0.0822(3) 0.2700(3) 0.23032(19) 0.0601(11) Uani 1 1 d . . .
H4A H -0.0968 0.2655 0.2672 0.072 Uiso 1 1 calc R . .
C5 C -0.0972(3) 0.3609(3) 0.19788(16) 0.0462(8) Uani 1 1 d . . .
C6 C -0.1369(3) 0.4554(3) 0.21670(15) 0.0443(8) Uani 1 1 d . . .
C7 C -0.1630(3) 0.4662(4) 0.27031(18) 0.0593(10) Uani 1 1 d . . .
H7A H -0.1543 0.4124 0.2977 0.071 Uiso 1 1 calc R . .
C8 C -0.2015(4) 0.5569(4) 0.2821(2) 0.0687(13) Uani 1 1 d . . .
H8A H -0.2197 0.5647 0.3176 0.082 Uiso 1 1 calc R . .
C9 C -0.2136(4) 0.6373(4) 0.2415(2) 0.0657(12) Uani 1 1 d . . .
H9A H -0.2406 0.6990 0.2490 0.079 Uiso 1 1 calc R . .
C10 C -0.1845(3) 0.6236(3) 0.18930(17) 0.0498(9) Uani 1 1 d . . .
H10A H -0.1910 0.6776 0.1621 0.060 Uiso 1 1 calc R . .
C11 C -0.1047(3) 0.8300(2) 0.02884(16) 0.0409(7) Uani 1 1 d . . .
C12 C -0.0806(3) 0.8803(3) -0.0259(2) 0.0568(10) Uani 1 1 d . . .
H12A H -0.0975 0.9516 -0.0274 0.085 Uiso 1 1 calc R . .
H12B H -0.1171 0.8473 -0.0624 0.085 Uiso 1 1 calc R . .
H12C H -0.0123 0.8734 -0.0219 0.085 Uiso 1 1 calc R . .
C13 C -0.0467(3) 0.8826(3) 0.0883(2) 0.0572(10) Uani 1 1 d . . .
H13A H -0.0640 0.9537 0.0871 0.086 Uiso 1 1 calc R . .
H13B H 0.0217 0.8763 0.0926 0.086 Uiso 1 1 calc R . .
H13C H -0.0619 0.8503 0.1220 0.086 Uiso 1 1 calc R . .
C14 C -0.2152(3) 0.8391(3) 0.0211(2) 0.0552(10) Uani 1 1 d . . .
H14A H -0.2330 0.9101 0.0200 0.083 Uiso 1 1 calc R . .
H14B H -0.2311 0.8063 0.0544 0.083 Uiso 1 1 calc R . .
H14C H -0.2502 0.8067 -0.0160 0.083 Uiso 1 1 calc R . .
C15 C 0.1329(2) 0.5071(3) 0.17405(14) 0.0374(7) Uani 1 1 d . . .
C16 C 0.2103(3) 0.4766(3) 0.22985(16) 0.0449(8) Uani 1 1 d . . .
C17 C 0.1872(4) 0.4539(4) 0.2824(2) 0.0743(13) Uani 1 1 d . . .
H17A H 0.1230 0.4596 0.2837 0.089 Uiso 1 1 calc R . .
C18 C 0.2572(6) 0.4230(6) 0.3332(3) 0.107(2) Uani 1 1 d . . .
H20A H 0.2396 0.4064 0.3681 0.129 Uiso 1 1 calc R . .
C19 C 0.3533(5) 0.4162(5) 0.3331(3) 0.0957(19) Uani 1 1 d . . .
H19A H 0.4010 0.3982 0.3681 0.115 Uiso 1 1 calc R . .
C20 C 0.3777(4) 0.4362(5) 0.2806(2) 0.0887(17) Uani 1 1 d . . .
H20B H 0.4419 0.4296 0.2795 0.106 Uiso 1 1 calc R . .
C21 C 0.3057(3) 0.4668(5) 0.2285(2) 0.0726(14) Uani 1 1 d . . .
H21A H 0.3224 0.4805 0.1930 0.087 Uiso 1 1 calc R . .
C22 C -0.2666(2) 0.4323(2) 0.00190(15) 0.0360(6) Uani 1 1 d . . .
C23 C -0.3685(3) 0.3944(3) -0.02030(17) 0.0458(8) Uani 1 1 d . . .
C24 C -0.4269(4) 0.3850(5) 0.0180(2) 0.0817(17) Uani 1 1 d . . .
H24A H -0.4026 0.4018 0.0587 0.098 Uiso 1 1 calc R . .
C25 C -0.5216(4) 0.3507(6) -0.0040(3) 0.100(2) Uani 1 1 d . . .
H25A H -0.5598 0.3426 0.0225 0.120 Uiso 1 1 calc R . .
C26 C -0.5597(4) 0.3288(6) -0.0632(3) 0.097(2) Uani 1 1 d . . .
H26A H -0.6243 0.3084 -0.0775 0.116 Uiso 1 1 calc R . .
C27 C -0.5030(4) 0.3367(6) -0.1016(3) 0.095(2) Uani 1 1 d . . .
H27A H -0.5283 0.3198 -0.1422 0.114 Uiso 1 1 calc R . .
C28 C -0.4075(3) 0.3699(4) -0.0805(2) 0.0662(12) Uani 1 1 d . . .
H28A H -0.3694 0.3758 -0.1071 0.079 Uiso 1 1 calc R . .
C29 C 0.2339(6) 0.8538(5) 0.0675(5) 0.055(2) Uani 0.50 1 d P . .
C30 C 0.3137(7) 0.9052(6) 0.0521(6) 0.070(3) Uani 0.50 1 d P . .
C31 C 0.3304(10) 0.8798(9) -0.0051(7) 0.099(4) Uani 0.50 1 d P . .
H31A H 0.2899 0.8337 -0.0312 0.118 Uiso 0.50 1 calc PR . .
C32 C 0.4132(13) 0.9285(13) -0.0219(10) 0.129(6) Uani 0.50 1 d P . .
H32A H 0.4301 0.9086 -0.0565 0.155 Uiso 0.50 1 calc PR . .
C33 C 0.4644(11) 1.0042(15) 0.0157(11) 0.127(7) Uani 0.50 1 d P . .
C34 C 0.4394(13) 1.0311(14) 0.0701(9) 0.134(7) Uani 0.50 1 d P . .
H34A H 0.4733 1.0834 0.0945 0.160 Uiso 0.50 1 calc PR . .
C35 C 0.3629(10) 0.9787(12) 0.0876(8) 0.108(5) Uani 0.50 1 d P . .
H35A H 0.3481 0.9961 0.1232 0.130 Uiso 0.50 1 calc PR . .
C36 C 0.3351(3) 0.2798(4) 0.13282(19) 0.0596(10) Uani 1 1 d . . .
C37 C 0.4397(3) 0.2868(4) 0.1686(2) 0.0668(12) Uani 1 1 d . . .
C38 C 0.4969(4) 0.3678(6) 0.1610(3) 0.0899(18) Uani 1 1 d . . .
H38A H 0.4726 0.4167 0.1313 0.108 Uiso 1 1 calc R . .
C39 C 0.5920(6) 0.3754(9) 0.1985(4) 0.159(4) Uani 1 1 d . . .
H39A H 0.6300 0.4311 0.1944 0.191 Uiso 1 1 calc R . .
C40 C 0.6295(6) 0.3039(10) 0.2404(5) 0.163(5) Uani 1 1 d . . .
H40A H 0.6936 0.3090 0.2639 0.196 Uiso 1 1 calc R . .
C41 C 0.5728(6) 0.2233(8) 0.2484(4) 0.136(3) Uani 1 1 d . . .
H41A H 0.5988 0.1750 0.2781 0.163 Uiso 1 1 calc R . .
C42 C 0.4763(5) 0.2122(6) 0.2127(3) 0.098(2) Uani 1 1 d . . .
H42A H 0.4381 0.1574 0.2181 0.118 Uiso 1 1 calc R . .

loop_
_atom_site_aniso_label
_atom_site_aniso_U_11
_atom_site_aniso_U_22
_atom_site_aniso_U_33
_atom_site_aniso_U_23
_atom_site_aniso_U_13
_atom_site_aniso_U_12
Mn1 0.0349(3) 0.0314(2) 0.0275(2) 0.00019(16) 0.01479(18) -0.00019(17)
Mn2 0.0275(2) 0.0344(2) 0.0259(2) -0.00164(16) 0.00993(17) -0.00301(17)
P1 0.0356(4) 0.0261(3) 0.0352(4) -0.0009(3) 0.0138(3) 0.0003(3)
N1 0.0520(18) 0.0360(13) 0.0395(14) 0.0056(11) 0.0191(12) -0.0019(12)
O1 0.0305(10) 0.0292(9) 0.0282(10) -0.0004(7) 0.0126(8) -0.0016(8)
O2 0.0504(14) 0.0338(11) 0.0411(12) -0.0005(9) 0.0240(10) 0.0038(10)
O3 0.0361(12) 0.0308(10) 0.0441(12) -0.0038(9) 0.0134(9) -0.0022(9)
O4 0.0349(12) 0.0345(10) 0.0355(11) -0.0011(8) 0.0099(9) 0.0002(9)
O5 0.0446(14) 0.0619(15) 0.0366(12) -0.0029(11) 0.0167(10) 0.0057(12)
O6 0.0355(12) 0.0653(15) 0.0294(11) 0.0002(10) 0.0073(9) 0.0034(11)
O7 0.0351(13) 0.0725(17) 0.0443(14) -0.0107(12) 0.0156(10) -0.0104(12)
O8 0.0343(12) 0.0498(13) 0.0419(12) -0.0088(10) 0.0159(10) -0.0125(10)
O9 0.052(3) 0.047(3) 0.080(4) 0.001(3) 0.019(3) -0.006(2)
O10 0.034(5) 0.081(7) 0.033(5) -0.029(5) 0.009(4) -0.025(5)
O11 0.072(2) 0.122(3) 0.090(3) 0.050(2) 0.000(2) -0.034(2)
O12 0.0389(14) 0.0619(16) 0.0638(17) 0.0142(13) 0.0128(12) 0.0007(12)
O13 0.131(14) 0.94(7) 1.14(9) -0.99(8) -0.30(3) 0.27(3)
C1 0.076(3) 0.0406(18) 0.055(2) 0.0083(16) 0.032(2) 0.0064(18)
C2 0.107(4) 0.045(2) 0.075(3) 0.014(2) 0.043(3) 0.015(2)
C3 0.098(4) 0.054(2) 0.071(3) 0.027(2) 0.029(3) 0.003(2)
C4 0.074(3) 0.063(2) 0.047(2) 0.0183(18) 0.024(2) -0.001(2)
C5 0.049(2) 0.0513(19) 0.0431(18) 0.0037(15) 0.0202(15) -0.0069(16)
C6 0.0438(19) 0.057(2) 0.0363(16) -0.0030(14) 0.0181(14) -0.0116(16)
C7 0.070(3) 0.074(3) 0.041(2) 0.0019(18) 0.0277(19) -0.007(2)
C8 0.076(3) 0.093(3) 0.051(2) -0.013(2) 0.042(2) -0.002(3)
C9 0.076(3) 0.073(3) 0.061(3) -0.011(2) 0.041(2) 0.012(2)
C10 0.054(2) 0.057(2) 0.0452(19) -0.0060(16) 0.0251(17) 0.0059(17)
C11 0.0458(19) 0.0288(14) 0.0504(19) -0.0014(13) 0.0172(15) 0.0022(13)
C12 0.074(3) 0.0328(17) 0.068(3) 0.0115(16) 0.027(2) 0.0025(17)
C13 0.067(3) 0.0379(18) 0.065(3) -0.0136(17) 0.016(2) 0.0006(17)
C14 0.053(2) 0.0455(19) 0.068(3) -0.0022(17) 0.0191(19) 0.0142(17)
C15 0.0392(17) 0.0431(16) 0.0289(14) -0.0025(12) 0.0076(12) -0.0025(13)
C16 0.050(2) 0.0477(18) 0.0344(16) -0.0024(13) 0.0070(14) 0.0015(15)
C17 0.077(3) 0.095(4) 0.052(2) 0.017(2) 0.021(2) 0.005(3)
C18 0.117(6) 0.152(7) 0.051(3) 0.041(4) 0.018(3) 0.016(5)
C19 0.101(5) 0.108(5) 0.058(3) 0.007(3) -0.011(3) 0.024(4)
C20 0.065(3) 0.125(5) 0.062(3) -0.002(3) -0.004(2) 0.020(3)
C21 0.053(3) 0.115(4) 0.044(2) 0.000(2) 0.0041(18) 0.011(3)
C22 0.0290(15) 0.0397(15) 0.0409(16) 0.0012(13) 0.0123(12) -0.0039(12)
C23 0.0342(18) 0.054(2) 0.051(2) -0.0032(16) 0.0150(15) -0.0094(15)
C24 0.056(3) 0.132(5) 0.066(3) -0.022(3) 0.032(2) -0.032(3)
C25 0.048(3) 0.161(6) 0.104(5) -0.024(4) 0.042(3) -0.036(3)
C26 0.047(3) 0.140(6) 0.104(5) -0.020(4) 0.022(3) -0.043(3)
C27 0.068(3) 0.142(6) 0.070(3) -0.022(3) 0.010(3) -0.052(4)
C28 0.047(2) 0.101(4) 0.050(2) -0.007(2) 0.0133(18) -0.025(2)
C29 0.037(4) 0.030(3) 0.097(7) -0.001(4) 0.014(4) 0.006(3)
C30 0.045(5) 0.036(4) 0.130(9) 0.005(5) 0.026(5) 0.002(3)
C31 0.095(9) 0.067(7) 0.139(12) 0.019(7) 0.040(8) 0.009(6)
C32 0.111(13) 0.105(12) 0.173(17) 0.045(11) 0.042(12) 0.008(10)
C33 0.078(9) 0.127(13) 0.166(18) 0.056(12) 0.019(10) -0.022(9)
C34 0.105(12) 0.131(14) 0.146(16) 0.004(11) 0.003(11) -0.063(11)
C35 0.079(9) 0.108(11) 0.126(12) 0.001(9) 0.009(8) 0.016(8)
C36 0.051(2) 0.073(3) 0.052(2) 0.013(2) 0.0114(18) -0.005(2)
C37 0.046(2) 0.092(3) 0.057(2) 0.010(2) 0.0049(18) 0.009(2)
C38 0.054(3) 0.125(5) 0.082(4) 0.015(3) 0.006(3) -0.019(3)
C39 0.073(5) 0.245(12) 0.128(7) 0.053(7) -0.022(4) -0.055(6)
C40 0.066(5) 0.254(13) 0.145(8) 0.061(8) -0.014(5) -0.027(6)
C41 0.105(6) 0.186(9) 0.092(5) 0.046(6) -0.016(4) 0.033(6)
C42 0.082(4) 0.111(5) 0.085(4) 0.022(4) -0.004(3) 0.013(4)

loop_
_atom_type_symbol
_atom_type_description
_atom_type_scat_dispersion_real
_atom_type_scat_dispersion_imag
_atom_type_scat_source
C C 0.0033 0.0016 'International Tables Vol C Tables 4.2.6.8 and 6.1.1.4'
H H 0.0000 0.0000 'International Tables Vol C Tables 4.2.6.8 and 6.1.1.4'
N N 0.0061 0.0033 'International Tables Vol C Tables 4.2.6.8 and 6.1.1.4'
O O 0.0106 0.0060 'International Tables Vol C Tables 4.2.6.8 and 6.1.1.4'
P P 0.1023 0.0942 'International Tables Vol C Tables 4.2.6.8 and 6.1.1.4'
Mn Mn 0.3368 0.7283 'International Tables Vol C Tables 4.2.6.8 and 6.1.1.4'

loop_
_geom_angle_atom_site_label_1
_geom_angle_atom_site_label_2
_geom_angle_atom_site_label_3
_geom_angle
_geom_angle_site_symmetry_1
_geom_angle_site_symmetry_3
_geom_angle_publ_flag
O1 Mn1 O2 95.93(9) . . ?
O1 Mn1 N2 172.70(10) . . ?
O2 Mn1 N2 90.83(10) . . ?
O1 Mn1 N1 94.32(10) . . ?
O2 Mn1 N1 168.71(10) . . ?
N2 Mn1 N1 78.72(11) . . ?
O1 Mn1 O7 95.44(9) . . ?
O2 Mn1 O7 97.14(11) . . ?
N2 Mn1 O7 86.42(10) . . ?
N1 Mn1 O7 86.56(12) . . ?
O1 Mn1 O5 94.47(9) . . ?
O2 Mn1 O5 95.23(11) . . ?
N2 Mn1 O5 82.13(10) . . ?
N1 Mn1 O5 79.24(11) . . ?
O7 Mn1 O5 163.24(10) . . ?
O1 Mn2 O8 177.47(9) . 3_565 ?
O1 Mn2 O1 84.29(8) . 3_565 ?
O8 Mn2 O1 96.54(9) 3_565 3_565 ?
O1 Mn2 O6 95.65(10) . . ?
O8 Mn2 O6 83.76(10) 3_565 . ?
O1 Mn2 O6 174.45(10) 3_565 . ?
O1 Mn2 O4 87.79(8) . 3_565 ?
O8 Mn2 O4 94.64(9) 3_565 3_565 ?
O1 Mn2 O4 86.52(8) 3_565 3_565 ?
O6 Mn2 O4 87.93(10) . 3_565 ?
O1 Mn2 O3 87.17(8) . . ?
O8 Mn2 O3 90.48(9) 3_565 . ?
O1 Mn2 O3 87.28(8) 3_565 . ?
O6 Mn2 O3 98.27(10) . . ?
O4 Mn2 O3 172.37(8) 3_565 . ?
O1 Mn2 Mn2 42.37(6) . 3_565 ?
O8 Mn2 Mn2 138.42(8) 3_565 3_565 ?
O1 Mn2 Mn2 41.92(6) 3_565 3_565 ?
O6 Mn2 Mn2 137.74(8) . 3_565 ?
O4 Mn2 Mn2 86.16(6) 3_565 3_565 ?
O3 Mn2 Mn2 86.26(6) . 3_565 ?
O4 P1 O3 112.42(12) . . ?
O4 P1 O2 110.40(13) . . ?
O3 P1 O2 109.92(13) . . ?
O4 P1 C11 109.26(15) . . ?
O3 P1 C11 110.40(14) . . ?
O2 P1 C11 104.12(14) . . ?
C1 N1 C5 120.1(3) . . ?
C1 N1 Mn1 124.3(2) . . ?
C5 N1 Mn1 115.5(2) . . ?
C10 N2 C6 119.4(3) . . ?
C10 N2 Mn1 124.5(2) . . ?
C6 N2 Mn1 115.8(2) . . ?
Mn1 O1 Mn2 126.35(11) . . ?
Mn1 O1 Mn2 125.51(11) . 3_565 ?
Mn2 O1 Mn2 95.71(8) . 3_565 ?
P1 O2 Mn1 120.88(12) . . ?
P1 O3 Mn2 115.92(12) . . ?
P1 O4 Mn2 116.68(12) . 3_565 ?
C15 O5 Mn1 127.3(2) . . ?
C15 O6 Mn2 135.6(2) . . ?
C22 O7 Mn1 130.4(2) . . ?
C22 O8 Mn2 135.5(2) . 3_565 ?
C29 O9 H9B 109.5 . . ?
C36 O12 H12D 109.5 . . ?
N1 C1 C2 121.0(4) . . ?
N1 C1 H1A 119.5 . . ?
C2 C1 H1A 119.5 . . ?
C3 C2 C1 119.4(4) . . ?
C3 C2 H2A 120.3 . . ?
C1 C2 H2A 120.3 . . ?
C4 C3 C2 119.7(4) . . ?
C4 C3 H3A 120.2 . . ?
C2 C3 H3A 120.2 . . ?
C3 C4 C5 119.3(4) . . ?
C3 C4 H4A 120.4 . . ?
C5 C4 H4A 120.4 . . ?
N1 C5 C4 120.6(4) . . ?
N1 C5 C6 114.4(3) . . ?
C4 C5 C6 125.0(3) . . ?
N2 C6 C7 120.8(4) . . ?
N2 C6 C5 114.7(3) . . ?
C7 C6 C5 124.5(4) . . ?
C8 C7 C6 119.1(4) . . ?
C8 C7 H7A 120.4 . . ?
C6 C7 H7A 120.4 . . ?
C7 C8 C9 120.4(4) . . ?
C7 C8 H8A 119.8 . . ?
C9 C8 H8A 119.8 . . ?
C8 C9 C10 118.4(4) . . ?
C8 C9 H9A 120.8 . . ?
C10 C9 H9A 120.8 . . ?
N2 C10 C9 121.9(4) . . ?
N2 C10 H10A 119.0 . . ?
C9 C10 H10A 119.0 . . ?
C12 C11 C14 109.0(3) . . ?
C12 C11 C13 110.3(3) . . ?
C14 C11 C13 110.3(3) . . ?
C12 C11 P1 108.8(2) . . ?
C14 C11 P1 109.0(2) . . ?
C13 C11 P1 109.4(3) . . ?
C11 C12 H12A 109.5 . . ?
C11 C12 H12B 109.5 . . ?
H12A C12 H12B 109.5 . . ?
C11 C12 H12C 109.5 . . ?
H12A C12 H12C 109.5 . . ?
H12B C12 H12C 109.5 . . ?
C11 C13 H13A 109.5 . . ?
C11 C13 H13B 109.5 . . ?
H13A C13 H13B 109.5 . . ?
C11 C13 H13C 109.5 . . ?
H13A C13 H13C 109.5 . . ?
H13B C13 H13C 109.5 . . ?
C11 C14 H14A 109.5 . . ?
C11 C14 H14B 109.5 . . ?
H14A C14 H14B 109.5 . . ?
C11 C14 H14C 109.5 . . ?
H14A C14 H14C 109.5 . . ?
H14B C14 H14C 109.5 . . ?
O5 C15 O6 124.6(3) . . ?
O5 C15 C16 120.2(3) . . ?
O6 C15 C16 115.2(3) . . ?
C17 C16 C21 118.8(4) . . ?
C17 C16 C15 120.8(4) . . ?
C21 C16 C15 120.4(3) . . ?
C18 C17 C16 121.2(5) . . ?
C18 C17 H17A 119.4 . . ?
C16 C17 H17A 119.4 . . ?
C17 C18 C19 120.6(5) . . ?
C17 C18 H20A 119.7 . . ?
C19 C18 H20A 119.7 . . ?
C20 C19 C18 119.1(5) . . ?
C20 C19 H19A 120.4 . . ?
C18 C19 H19A 120.4 . . ?
C19 C20 C21 120.0(6) . . ?
C19 C20 H20B 120.0 . . ?
C21 C20 H20B 120.0 . . ?
C16 C21 C20 120.2(5) . . ?
C16 C21 H21A 119.9 . . ?
C20 C21 H21A 119.9 . . ?
O7 C22 O8 125.0(3) . . ?
O7 C22 C23 119.8(3) . . ?
O8 C22 C23 115.2(3) . . ?
C28 C23 C24 118.3(4) . . ?
C28 C23 C22 120.4(3) . . ?
C24 C23 C22 121.3(4) . . ?
C25 C24 C23 120.0(5) . . ?
C25 C24 H24A 120.0 . . ?
C23 C24 H24A 120.0 . . ?
C26 C25 C24 121.2(5) . . ?
C26 C25 H25A 119.4 . . ?
C24 C25 H25A 119.4 . . ?
C25 C26 C27 119.6(5) . . ?
C25 C26 H26A 120.2 . . ?
C27 C26 H26A 120.2 . . ?
C26 C27 C28 120.2(5) . . ?
C26 C27 H27A 119.9 . . ?
C28 C27 H27A 119.9 . . ?
C23 C28 C27 120.7(4) . . ?
C23 C28 H28A 119.7 . . ?
C27 C28 H28A 119.7 . . ?
O10 C29 O9 122.9(8) . . ?
O10 C29 C30 122.4(10) . . ?
O9 C29 C30 114.6(9) . . ?
C35 C30 C31 122.4(12) . . ?
C35 C30 C29 120.1(13) . . ?
C31 C30 C29 117.3(10) . . ?
C30 C31 C32 119.0(15) . . ?
C30 C31 H31A 120.5 . . ?
C32 C31 H31A 120.5 . . ?
C33 C32 C31 117.7(18) . . ?
C33 C32 C33 46.8(18) . 3_675 ?
C31 C32 C33 161.4(19) . 3_675 ?
C33 C32 H32A 121.2 . . ?
C31 C32 H32A 121.2 . . ?
C33 C32 H32A 75.3 3_675 . ?
C32 C33 C33 88(3) . 3_675 ?
C32 C33 C34 120.3(15) . . ?
C33 C33 C34 149(3) 3_675 . ?
C32 C33 C32 133.2(18) . 3_675 ?
C33 C33 C32 45.7(12) 3_675 3_675 ?
C34 C33 C32 105.3(17) . 3_675 ?
C33 C34 C35 121.3(15) . . ?
C33 C34 H34A 119.4 . . ?
C35 C34 H34A 119.4 . . ?
C30 C35 C34 119.0(16) . . ?
C30 C35 H35A 120.5 . . ?
C34 C35 H35A 120.5 . . ?
O11 C36 O12 124.1(4) . . ?
O11 C36 C37 123.4(4) . . ?
O12 C36 C37 112.5(4) . . ?
C38 C37 C42 120.7(5) . . ?
C38 C37 C36 121.0(5) . . ?
C42 C37 C36 118.2(5) . . ?
C37 C38 C39 119.1(7) . . ?
C37 C38 H38A 120.4 . . ?
C39 C38 H38A 120.4 . . ?
C40 C39 C38 121.4(9) . . ?
C40 C39 H39A 119.3 . . ?
C38 C39 H39A 119.3 . . ?
C39 C40 C41 119.8(7) . . ?
C39 C40 H40A 120.1 . . ?
C41 C40 H40A 120.1 . . ?
C40 C41 C42 121.5(7) . . ?
C40 C41 H41A 119.2 . . ?
C42 C41 H41A 119.2 . . ?
C41 C42 C37 117.5(7) . . ?
C41 C42 H42A 121.3 . . ?
C37 C42 H42A 121.3 . . ?

loop_
_geom_bond_atom_site_label_1
_geom_bond_atom_site_label_2
_geom_bond_distance
_geom_bond_site_symmetry_2
_geom_bond_publ_flag
Mn1 O1 1.8647(19) . ?
Mn1 O2 1.868(2) . ?
Mn1 N2 2.049(3) . ?
Mn1 N1 2.065(3) . ?
Mn1 O7 2.170(3) . ?
Mn1 O5 2.223(3) . ?
Mn2 O1 1.909(2) . ?
Mn2 O8 1.925(2) 3_565 ?
Mn2 O1 1.926(2) 3_565 ?
Mn2 O6 1.939(2) . ?
Mn2 O4 2.248(2) 3_565 ?
Mn2 O3 2.254(2) . ?
Mn2 Mn2 2.8436(9) 3_565 ?
P1 O4 1.532(2) . ?
P1 O3 1.532(2) . ?
P1 O2 1.566(2) . ?
P1 C11 1.826(3) . ?
N1 C1 1.337(5) . ?
N1 C5 1.365(4) . ?
N2 C10 1.341(5) . ?
N2 C6 1.365(5) . ?
O1 Mn2 1.926(2) 3_565 ?
O4 Mn2 2.248(2) 3_565 ?
O5 C15 1.255(4) . ?
O6 C15 1.270(4) . ?
O7 C22 1.252(4) . ?
O8 C22 1.270(4) . ?
O8 Mn2 1.925(2) 3_565 ?
O9 C29 1.299(11) . ?
O9 H9B 0.8200 . ?
O10 C29 1.193(13) . ?
O11 C36 1.200(5) . ?
O12 C36 1.307(5) . ?
O12 H12D 0.8200 . ?
C1 C2 1.390(5) . ?
C1 H1A 0.9300 . ?
C2 C3 1.376(7) . ?
C2 H2A 0.9300 . ?
C3 C4 1.378(7) . ?
C3 H3A 0.9300 . ?
C4 C5 1.387(5) . ?
C4 H4A 0.9300 . ?
C5 C6 1.474(5) . ?
C6 C7 1.392(5) . ?
C7 C8 1.366(7) . ?
C7 H7A 0.9300 . ?
C8 C9 1.385(7) . ?
C8 H8A 0.9300 . ?
C9 C10 1.388(5) . ?
C9 H9A 0.9300 . ?
C10 H10A 0.9300 . ?
C11 C12 1.543(5) . ?
C11 C14 1.546(5) . ?
C11 C13 1.551(5) . ?
C12 H12A 0.9600 . ?
C12 H12B 0.9600 . ?
C12 H12C 0.9600 . ?
C13 H13A 0.9600 . ?
C13 H13B 0.9600 . ?
C13 H13C 0.9600 . ?
C14 H14A 0.9600 . ?
C14 H14B 0.9600 . ?
C14 H14C 0.9600 . ?
C15 C16 1.499(5) . ?
C16 C17 1.372(6) . ?
C16 C21 1.380(6) . ?
C17 C18 1.373(8) . ?
C17 H17A 0.9300 . ?
C18 C19 1.379(10) . ?
C18 H20A 0.9300 . ?
C19 C20 1.372(9) . ?
C19 H19A 0.9300 . ?
C20 C21 1.406(7) . ?
C20 H20B 0.9300 . ?
C21 H21A 0.9300 . ?
C22 C23 1.489(5) . ?
C23 C28 1.379(6) . ?
C23 C24 1.379(6) . ?
C24 C25 1.384(7) . ?
C24 H24A 0.9300 . ?
C25 C26 1.350(9) . ?
C25 H25A 0.9300 . ?
C26 C27 1.360(8) . ?
C26 H26A 0.9300 . ?
C27 C28 1.387(6) . ?
C27 H27A 0.9300 . ?
C28 H28A 0.9300 . ?
C29 C30 1.451(12) . ?
C30 C35 1.329(18) . ?
C30 C31 1.441(18) . ?
C31 C32 1.49(2) . ?
C31 H31A 0.9300 . ?
C32 C33 1.38(3) . ?
C32 C33 1.93(2) 3_675 ?
C32 H32A 0.9300 . ?
C33 C33 1.41(4) 3_675 ?
C33 C34 1.44(3) . ?
C33 C32 1.93(2) 3_675 ?
C34 C35 1.44(2) . ?
C34 H34A 0.9300 . ?
C35 H35A 0.9300 . ?
C36 C37 1.498(6) . ?
C37 C38 1.378(8) . ?
C37 C42 1.400(8) . ?
C38 C39 1.398(9) . ?
C38 H38A 0.9300 . ?
C39 C40 1.342(13) . ?
C39 H39A 0.9300 . ?
C40 C41 1.372(13) . ?
C40 H40A 0.9300 . ?
C41 C42 1.405(10) . ?
C41 H41A 0.9300 . ?
C42 H42A 0.9300 . ?
